data_4086513
loop_
_publ_author_name
'Yang, Pikun'
'Zhou, Enwei'
'Fang, Bo'
'Hou, Guohua'
'Zi, Guofu'
'Walter, Marc D.'

_publ_section_title
;
 Preparation of (\h5-C5Me5)2Th(bipy) and Its Reactivity toward Small
 Molecules
;
_journal_name_full Organometallics
_journal_paper_doi 10.1021/acs.organomet.6b00357
_journal_year 2016
_chemical_formula_moiety 'C30 H38 N2 Th'
_chemical_formula_sum 'C30 H38 N2 Th'
_chemical_formula_weight 658.66
_space_group_crystal_system monoclinic
_space_group_IT_number 14
_space_group_name_Hall '-P 2ybc'
_space_group_name_H-M_alt 'P 1 21/c 1'
_symmetry_space_group_name_Hall '-P 2ybc'
_symmetry_space_group_name_H-M 'P 1 21/c 1'
_atom_sites_solution_hydrogens geom
_audit_creation_method SHELXL-2014/7
_cell_angle_alpha 90
_cell_angle_beta 95.5810(10)
_cell_angle_gamma 90
_cell_formula_units_Z 8
_cell_length_a 11.9574(7)
_cell_length_b 23.0099(13)
_cell_length_c 19.0773(11)
_cell_measurement_reflns_used 8378
_cell_measurement_temperature 100(2)
_cell_measurement_theta_max 27.38
_cell_measurement_theta_min 2.28
_cell_volume 5224.0(5)
_computing_cell_refinement 'Bruker SAINT'
_computing_data_collection 'Bruker APEX2'
_computing_data_reduction 'Bruker SAINT'
_computing_molecular_graphics 'Bruker SHELXTL'
_computing_publication_material 'Bruker SHELXTL'
_computing_structure_refinement 'SHELXL-2014/7 (Sheldrick, 2014)'
_computing_structure_solution 'SHELXS-97 (Sheldrick, 2008)'
_diffrn_ambient_temperature 100(2)
_diffrn_measured_fraction_theta_full 0.999
_diffrn_measured_fraction_theta_max 0.999
_diffrn_measurement_device_type 'Bruker APEX-II CCD'
_diffrn_measurement_method '\f and \w scans'
_diffrn_radiation_type MoK\a
_diffrn_radiation_wavelength 0.71073
_diffrn_reflns_av_R_equivalents 0.0378
_diffrn_reflns_av_unetI/netI 0.0447
_diffrn_reflns_Laue_measured_fraction_full 0.999
_diffrn_reflns_Laue_measured_fraction_max 0.999
_diffrn_reflns_limit_h_max 14
_diffrn_reflns_limit_h_min -14
_diffrn_reflns_limit_k_max 27
_diffrn_reflns_limit_k_min -18
_diffrn_reflns_limit_l_max 22
_diffrn_reflns_limit_l_min -22
_diffrn_reflns_number 25713
_diffrn_reflns_point_group_measured_fraction_full 0.999
_diffrn_reflns_point_group_measured_fraction_max 0.999
_diffrn_reflns_theta_full 25.242
_diffrn_reflns_theta_max 25.249
_diffrn_reflns_theta_min 1.927
_exptl_absorpt_coefficient_mu 5.729
_exptl_absorpt_correction_T_max 0.75
_exptl_absorpt_correction_T_min 0.56
_exptl_absorpt_correction_type multi-scan
_exptl_absorpt_process_details SADABS
_exptl_crystal_colour purple
_exptl_crystal_density_diffrn 1.675
_exptl_crystal_description block
_exptl_crystal_F_000 2576
_exptl_crystal_size_max 0.420
_exptl_crystal_size_mid 0.290
_exptl_crystal_size_min 0.170
_refine_diff_density_max 0.815
_refine_diff_density_min -0.939
_refine_diff_density_rms 0.131
_refine_ls_extinction_method none
_refine_ls_goodness_of_fit_ref 1.025
_refine_ls_hydrogen_treatment constr
_refine_ls_matrix_type full
_refine_ls_number_parameters 788
_refine_ls_number_reflns 9457
_refine_ls_number_restraints 994
_refine_ls_restrained_S_all 0.979
_refine_ls_R_factor_all 0.0391
_refine_ls_R_factor_gt 0.0278
_refine_ls_shift/su_max 0.002
_refine_ls_shift/su_mean 0.000
_refine_ls_structure_factor_coef Fsqd
_refine_ls_weighting_details 'w=1/[\s^2^(Fo^2^)+(0.0247P)^2^+1.1198P] where P=(Fo^2^+2Fc^2^)/3'
_refine_ls_weighting_scheme calc
_refine_ls_wR_factor_gt 0.0559
_refine_ls_wR_factor_ref 0.0590
_reflns_Friedel_coverage 0.000
_reflns_number_gt 7897
_reflns_number_total 9457
_reflns_threshold_expression 'I > 2\s(I)'
_cod_data_source_file om6b00357_si_002.cif
_cod_data_source_block compound2
_cod_database_code 4086513
_shelx_shelxl_version_number 2014/7
_shelx_space_group_comment
; 
The symmetry employed for this shelxl refinement is uniquely defined 
by the following loop, which should always be used as a source of 
symmetry information in preference to the above space-group names. 
They are only intended as comments. 
;
_shelx_estimated_absorpt_t_min 0.197
_shelx_estimated_absorpt_t_max 0.443

loop_
_space_group_symop_operation_xyz
'x, y, z'
'-x, y+1/2, -z+1/2'
'-x, -y, -z'
'x, -y-1/2, z-1/2'

loop_
_atom_site_label
_atom_site_type_symbol
_atom_site_fract_x
_atom_site_fract_y
_atom_site_fract_z
_atom_site_U_iso_or_equiv
_atom_site_adp_type
_atom_site_occupancy
_atom_site_site_symmetry_order
_atom_site_calc_flag
_atom_site_refinement_flags_posn
_atom_site_refinement_flags_adp
_atom_site_refinement_flags_occupancy
_atom_site_disorder_assembly
_atom_site_disorder_group
C1 C 0.5880(4) 0.4604(2) 0.6373(3) 0.0249(12) Uani 1 1 d . . . . .
C2 C 0.4780(4) 0.4749(2) 0.6092(3) 0.0242(12) Uani 1 1 d . . . . .
C3 C 0.4563(4) 0.5321(2) 0.6305(3) 0.0247(12) Uani 1 1 d . . . . .
C4 C 0.5540(4) 0.5545(2) 0.6686(3) 0.0273(13) Uani 1 1 d . . . . .
C5 C 0.6367(4) 0.5095(2) 0.6729(3) 0.0290(13) Uani 1 1 d . . . . .
C6 C 0.6478(5) 0.4040(2) 0.6238(3) 0.0399(15) Uani 1 1 d . . . . .
H6A H 0.5996 0.3711 0.6335 0.060 Uiso 1 1 calc R U . . .
H6B H 0.7181 0.4019 0.6547 0.060 Uiso 1 1 calc R U . . .
H6C H 0.6644 0.4026 0.5745 0.060 Uiso 1 1 calc R U . . .
C7 C 0.4078(5) 0.4400(3) 0.5542(3) 0.0351(15) Uani 1 1 d . . . . .
H7A H 0.3284 0.4502 0.5553 0.053 Uiso 1 1 calc R U . . .
H7B H 0.4182 0.3985 0.5641 0.053 Uiso 1 1 calc R U . . .
H7C H 0.4313 0.4488 0.5076 0.053 Uiso 1 1 calc R U . . .
C8 C 0.3509(4) 0.5666(2) 0.6094(3) 0.0349(15) Uani 1 1 d . . . . .
H8A H 0.3605 0.5888 0.5665 0.052 Uiso 1 1 calc R U . . .
H8B H 0.3368 0.5935 0.6474 0.052 Uiso 1 1 calc R U . . .
H8C H 0.2870 0.5401 0.6005 0.052 Uiso 1 1 calc R U . . .
C9 C 0.5666(5) 0.6164(2) 0.6947(3) 0.0424(16) Uani 1 1 d . . . . .
H9A H 0.6423 0.6221 0.7183 0.064 Uiso 1 1 calc R U . . .
H9B H 0.5109 0.6243 0.7279 0.064 Uiso 1 1 calc R U . . .
H9C H 0.5548 0.6432 0.6546 0.064 Uiso 1 1 calc R U . . .
C10 C 0.7578(4) 0.5131(2) 0.7041(3) 0.0368(15) Uani 1 1 d . . . . .
H10A H 0.7720 0.5514 0.7255 0.055 Uiso 1 1 calc R U . . .
H10B H 0.8076 0.5071 0.6669 0.055 Uiso 1 1 calc R U . . .
H10C H 0.7721 0.4829 0.7402 0.055 Uiso 1 1 calc R U . . .
C11 C 0.6093(4) 0.4714(2) 0.8888(2) 0.0210(11) Uani 1 1 d . . . . .
C12 C 0.5912(4) 0.5315(2) 0.8711(3) 0.0228(12) Uani 1 1 d . . . . .
C13 C 0.4763(4) 0.5435(2) 0.8775(3) 0.0228(12) Uani 1 1 d . . . . .
C14 C 0.4239(4) 0.4926(2) 0.8987(2) 0.0208(11) Uani 1 1 d . . . . .
C15 C 0.5071(4) 0.4478(2) 0.9064(2) 0.0181(11) Uani 1 1 d . . . . .
C16 C 0.7222(4) 0.4412(2) 0.8956(3) 0.0297(13) Uani 1 1 d . . . . .
H16A H 0.7566 0.4446 0.9441 0.045 Uiso 1 1 calc R U . . .
H16B H 0.7712 0.4594 0.8636 0.045 Uiso 1 1 calc R U . . .
H16C H 0.7120 0.4001 0.8833 0.045 Uiso 1 1 calc R U . . .
C17 C 0.6832(5) 0.5755(2) 0.8653(3) 0.0403(16) Uani 1 1 d . . . . .
H17A H 0.6520 0.6100 0.8403 0.060 Uiso 1 1 calc R U . . .
H17B H 0.7420 0.5586 0.8393 0.060 Uiso 1 1 calc R U . . .
H17C H 0.7154 0.5867 0.9126 0.060 Uiso 1 1 calc R U . . .
C18 C 0.4190(5) 0.6022(2) 0.8673(3) 0.0372(15) Uani 1 1 d . . . . .
H18A H 0.4758 0.6325 0.8638 0.056 Uiso 1 1 calc R U . . .
H18B H 0.3762 0.6104 0.9074 0.056 Uiso 1 1 calc R U . . .
H18C H 0.3679 0.6016 0.8239 0.056 Uiso 1 1 calc R U . . .
C19 C 0.3084(4) 0.4861(2) 0.9228(3) 0.0314(13) Uani 1 1 d . . . . .
H19A H 0.2696 0.5237 0.9191 0.047 Uiso 1 1 calc R U . . .
H19B H 0.3148 0.4729 0.9719 0.047 Uiso 1 1 calc R U . . .
H19C H 0.2656 0.4575 0.8930 0.047 Uiso 1 1 calc R U . . .
C20 C 0.4887(5) 0.3895(2) 0.9384(3) 0.0303(13) Uani 1 1 d . . . . .
H20A H 0.5573 0.3662 0.9384 0.045 Uiso 1 1 calc R U . . .
H20B H 0.4266 0.3696 0.9109 0.045 Uiso 1 1 calc R U . . .
H20C H 0.4701 0.3946 0.9870 0.045 Uiso 1 1 calc R U . . .
C21 C 0.4829(4) 0.3208(2) 0.7812(3) 0.0195(11) Uani 1 1 d . . . . .
H21 H 0.5318 0.3188 0.8235 0.023 Uiso 1 1 calc R U . . .
C22 C 0.4675(5) 0.2724(2) 0.7422(3) 0.0338(15) Uani 1 1 d . . . . .
H22 H 0.5016 0.2367 0.7574 0.041 Uiso 1 1 calc R U . . .
C23 C 0.3985(5) 0.2763(2) 0.6773(3) 0.0417(17) Uani 1 1 d . . . . .
H23 H 0.3934 0.2439 0.6462 0.050 Uiso 1 1 calc R U . . .
C24 C 0.3405(4) 0.3246(2) 0.6590(3) 0.0267(13) Uani 1 1 d . . . . .
H24 H 0.2963 0.3268 0.6149 0.032 Uiso 1 1 calc R U . . .
C25 C 0.3454(4) 0.37400(19) 0.7071(2) 0.0137(10) Uani 1 1 d . . . . .
C26 C 0.2678(4) 0.41987(19) 0.7008(2) 0.0140(10) Uani 1 1 d . . . . .
C27 C 0.1754(4) 0.4231(2) 0.6460(2) 0.0190(11) Uani 1 1 d . . . . .
H27 H 0.1736 0.3977 0.6067 0.023 Uiso 1 1 calc R U . . .
C28 C 0.0919(4) 0.4619(2) 0.6505(3) 0.0244(12) Uani 1 1 d . . . . .
H28 H 0.0306 0.4629 0.6149 0.029 Uiso 1 1 calc R U . . .
C29 C 0.0948(4) 0.5014(2) 0.7082(3) 0.0231(11) Uani 1 1 d . . . . .
H29 H 0.0329 0.5262 0.7139 0.028 Uiso 1 1 calc R U . . .
C30 C 0.1879(4) 0.5026(2) 0.7544(2) 0.0192(11) Uani 1 1 d . . . . .
H30 H 0.1911 0.5303 0.7915 0.023 Uiso 1 1 calc R U . . .
C51 C 0.3207(4) 0.7358(2) 0.5841(3) 0.0260(13) Uani 1 1 d . . . . .
H51 H 0.3371 0.7204 0.6302 0.031 Uiso 1 1 calc R U . . .
C52 C 0.3981(5) 0.7288(2) 0.5376(4) 0.0399(17) Uani 1 1 d . . . . .
H52 H 0.4679 0.7105 0.5514 0.048 Uiso 1 1 calc R U . . .
C53 C 0.3731(5) 0.7495(2) 0.4676(4) 0.0436(18) Uani 1 1 d . . . . .
H53 H 0.4229 0.7416 0.4330 0.052 Uiso 1 1 calc R U . . .
C54 C 0.2788(5) 0.7801(2) 0.4506(3) 0.0331(14) Uani 1 1 d . . . . .
H54 H 0.2608 0.7921 0.4032 0.040 Uiso 1 1 calc R U . . .
C55 C 0.2043(4) 0.7952(2) 0.5028(2) 0.0182(11) Uani 1 1 d . . . . .
C56 C 0.1198(4) 0.8373(2) 0.4929(2) 0.0172(11) Uani 1 1 d . . . . .
C57 C 0.1016(5) 0.8724(2) 0.4285(3) 0.0285(13) Uani 1 1 d . . . . .
H57 H 0.1412 0.8633 0.3891 0.034 Uiso 1 1 calc R U . . .
C58 C 0.0291(5) 0.9175(2) 0.4248(3) 0.0395(16) Uani 1 1 d . . . . .
H58 H 0.0206 0.9408 0.3835 0.047 Uiso 1 1 calc R U . . .
C59 C -0.0354(5) 0.9309(2) 0.4824(3) 0.0344(14) Uani 1 1 d . . . . .
H59 H -0.0843 0.9635 0.4807 0.041 Uiso 1 1 calc R U . . .
C60 C -0.0242(4) 0.8956(2) 0.5389(3) 0.0279(13) Uani 1 1 d . . . . .
H60 H -0.0671 0.9042 0.5769 0.034 Uiso 1 1 calc R U . . .
C31A C -0.0706(8) 0.7710(5) 0.7053(5) 0.0100(19) Uani 0.522(7) 1 d . U P A 1
C32A C -0.0282(10) 0.7134(4) 0.7132(5) 0.012(2) Uani 0.522(7) 1 d . U P A 1
C33A C 0.0920(10) 0.7164(4) 0.7196(5) 0.015(2) Uani 0.522(7) 1 d . U P A 1
C34A C 0.1121(13) 0.7785(6) 0.7192(8) 0.014(3) Uani 0.522(7) 1 d . U P A 1
C35A C 0.0308(16) 0.8103(9) 0.7105(11) 0.016(3) Uani 0.522(7) 1 d . U P A 1
C36A C -0.1906(8) 0.7914(4) 0.6995(5) 0.024(2) Uani 0.522(7) 1 d . U P A 1
H36A H -0.1926 0.8338 0.6945 0.036 Uiso 0.522(7) 1 calc R U P A 1
H36B H -0.2321 0.7736 0.6582 0.036 Uiso 0.522(7) 1 calc R U P A 1
H36C H -0.2252 0.7802 0.7420 0.036 Uiso 0.522(7) 1 calc R U P A 1
C37A C -0.0942(8) 0.6591(4) 0.7261(5) 0.023(2) Uani 0.522(7) 1 d . U P A 1
H37A H -0.0436 0.6255 0.7294 0.035 Uiso 0.522(7) 1 calc R U P A 1
H37B H -0.1291 0.6632 0.7703 0.035 Uiso 0.522(7) 1 calc R U P A 1
H37C H -0.1527 0.6533 0.6871 0.035 Uiso 0.522(7) 1 calc R U P A 1
C38A C 0.1671(9) 0.6645(4) 0.7296(5) 0.028(3) Uani 0.522(7) 1 d . U P A 1
H38A H 0.2457 0.6770 0.7326 0.042 Uiso 0.522(7) 1 calc R U P A 1
H38B H 0.1529 0.6444 0.7732 0.042 Uiso 0.522(7) 1 calc R U P A 1
H38C H 0.1518 0.6380 0.6896 0.042 Uiso 0.522(7) 1 calc R U P A 1
C39A C 0.2392(9) 0.7992(5) 0.7324(6) 0.024(3) Uani 0.522(7) 1 d . U P A 1
H39A H 0.2885 0.7651 0.7378 0.036 Uiso 0.522(7) 1 calc R U P A 1
H39B H 0.2585 0.8224 0.6922 0.036 Uiso 0.522(7) 1 calc R U P A 1
H39C H 0.2491 0.8228 0.7753 0.036 Uiso 0.522(7) 1 calc R U P A 1
C40A C 0.0526(11) 0.8790(6) 0.7123(8) 0.028(3) Uani 0.522(7) 1 d . U P A 1
H40A H -0.0194 0.8995 0.7046 0.042 Uiso 0.522(7) 1 calc R U P A 1
H40B H 0.0906 0.8899 0.7582 0.042 Uiso 0.522(7) 1 calc R U P A 1
H40C H 0.0999 0.8895 0.6751 0.042 Uiso 0.522(7) 1 calc R U P A 1
C41A C -0.1651(8) 0.6999(5) 0.5097(6) 0.0109(19) Uani 0.496(5) 1 d . U P A 1
C42A C -0.0952(10) 0.6520(5) 0.5283(6) 0.010(2) Uani 0.496(5) 1 d . U P A 1
C43A C 0.0031(9) 0.6548(5) 0.4908(6) 0.012(2) Uani 0.496(5) 1 d . U P A 1
C44A C -0.0134(9) 0.7035(5) 0.4450(5) 0.014(2) Uani 0.496(5) 1 d . U P A 1
C45A C -0.1146(10) 0.7322(4) 0.4576(6) 0.0104(19) Uani 0.496(5) 1 d . U P A 1
C46A C -0.2793(9) 0.7092(5) 0.5305(6) 0.030(3) Uani 0.496(5) 1 d . U P A 1
H46A H -0.3093 0.7459 0.5105 0.045 Uiso 0.496(5) 1 calc R U P A 1
H46B H -0.3280 0.6771 0.5129 0.045 Uiso 0.496(5) 1 calc R U P A 1
H46C H -0.2766 0.7108 0.5820 0.045 Uiso 0.496(5) 1 calc R U P A 1
C47A C -0.1607(10) 0.7835(5) 0.4180(6) 0.034(3) Uani 0.496(5) 1 d . U P A 1
H47A H -0.2310 0.7955 0.4362 0.050 Uiso 0.496(5) 1 calc R U P A 1
H47B H -0.1063 0.8154 0.4235 0.050 Uiso 0.496(5) 1 calc R U P A 1
H47C H -0.1753 0.7735 0.3680 0.050 Uiso 0.496(5) 1 calc R U P A 1
C48A C 0.0600(9) 0.7178(5) 0.3861(6) 0.034(3) Uani 0.496(5) 1 d . U P A 1
H48A H 0.1249 0.6916 0.3890 0.051 Uiso 0.496(5) 1 calc R U P A 1
H48B H 0.0160 0.7129 0.3403 0.051 Uiso 0.496(5) 1 calc R U P A 1
H48C H 0.0861 0.7581 0.3910 0.051 Uiso 0.496(5) 1 calc R U P A 1
C49A C 0.1007(10) 0.6140(5) 0.4944(7) 0.038(3) Uani 0.496(5) 1 d . U P A 1
H49A H 0.0918 0.5843 0.5302 0.058 Uiso 0.496(5) 1 calc R U P A 1
H49B H 0.1038 0.5953 0.4485 0.058 Uiso 0.496(5) 1 calc R U P A 1
H49C H 0.1704 0.6356 0.5068 0.058 Uiso 0.496(5) 1 calc R U P A 1
C50A C -0.1205(10) 0.5991(5) 0.5721(6) 0.031(3) Uani 0.496(5) 1 d . U P A 1
H50A H -0.0554 0.5730 0.5761 0.046 Uiso 0.496(5) 1 calc R U P A 1
H50B H -0.1365 0.6117 0.6192 0.046 Uiso 0.496(5) 1 calc R U P A 1
H50C H -0.1860 0.5786 0.5492 0.046 Uiso 0.496(5) 1 calc R U P A 1
C31B C -0.0809(9) 0.7916(5) 0.6912(6) 0.016(2) Uani 0.478(7) 1 d . U P A 2
C32B C -0.0684(10) 0.7301(5) 0.7011(6) 0.015(2) Uani 0.478(7) 1 d . U P A 2
C33B C 0.0461(12) 0.7170(5) 0.7201(6) 0.014(2) Uani 0.478(7) 1 d . U P A 2
C34B C 0.1190(15) 0.7679(7) 0.7229(9) 0.017(3) Uani 0.478(7) 1 d . U P A 2
C35B C 0.0197(18) 0.8159(9) 0.7065(12) 0.016(3) Uani 0.478(7) 1 d . U P A 2
C36B C -0.1908(8) 0.8213(5) 0.6681(6) 0.021(3) Uani 0.478(7) 1 d . U P A 2
H36D H -0.2506 0.7922 0.6607 0.032 Uiso 0.478(7) 1 calc R U P A 2
H36E H -0.2092 0.8488 0.7045 0.032 Uiso 0.478(7) 1 calc R U P A 2
H36F H -0.1842 0.8424 0.6240 0.032 Uiso 0.478(7) 1 calc R U P A 2
C37B C -0.1629(9) 0.6874(5) 0.7110(5) 0.021(3) Uani 0.478(7) 1 d . U P A 2
H37D H -0.2352 0.7052 0.6945 0.031 Uiso 0.478(7) 1 calc R U P A 2
H37E H -0.1521 0.6520 0.6838 0.031 Uiso 0.478(7) 1 calc R U P A 2
H37F H -0.1621 0.6775 0.7610 0.031 Uiso 0.478(7) 1 calc R U P A 2
C38B C 0.0969(10) 0.6587(5) 0.7367(6) 0.028(3) Uani 0.478(7) 1 d . U P A 2
H38D H 0.1782 0.6629 0.7480 0.041 Uiso 0.478(7) 1 calc R U P A 2
H38E H 0.0638 0.6419 0.7771 0.041 Uiso 0.478(7) 1 calc R U P A 2
H38F H 0.0821 0.6331 0.6958 0.041 Uiso 0.478(7) 1 calc R U P A 2
C39B C 0.2274(10) 0.7816(5) 0.7495(7) 0.021(3) Uani 0.478(7) 1 d . U P A 2
H39D H 0.2428 0.8224 0.7392 0.031 Uiso 0.478(7) 1 calc R U P A 2
H39E H 0.2356 0.7756 0.8006 0.031 Uiso 0.478(7) 1 calc R U P A 2
H39F H 0.2806 0.7566 0.7276 0.031 Uiso 0.478(7) 1 calc R U P A 2
C40B C 0.0207(12) 0.8752(7) 0.7170(9) 0.026(3) Uani 0.478(7) 1 d . U P A 2
H40D H 0.0984 0.8884 0.7278 0.039 Uiso 0.478(7) 1 calc R U P A 2
H40E H -0.0126 0.8946 0.6743 0.039 Uiso 0.478(7) 1 calc R U P A 2
H40F H -0.0229 0.8846 0.7564 0.039 Uiso 0.478(7) 1 calc R U P A 2
C41B C -0.1580(9) 0.6795(5) 0.5315(6) 0.015(2) Uani 0.504(5) 1 d . U P A 2
C42B C -0.1575(9) 0.7287(5) 0.4846(6) 0.018(2) Uani 0.504(5) 1 d . U P A 2
C43B C -0.0624(11) 0.7206(5) 0.4448(5) 0.014(2) Uani 0.504(5) 1 d . U P A 2
C44B C -0.0038(9) 0.6709(5) 0.4709(6) 0.012(2) Uani 0.504(5) 1 d . U P A 2
C45B C -0.0639(9) 0.6447(5) 0.5228(6) 0.010(2) Uani 0.504(5) 1 d . U P A 2
C46B C -0.2627(8) 0.6669(4) 0.5709(5) 0.025(2) Uani 0.504(5) 1 d . U P A 2
H46D H -0.3131 0.7006 0.5669 0.038 Uiso 0.504(5) 1 calc R U P A 2
H46E H -0.3022 0.6328 0.5501 0.038 Uiso 0.504(5) 1 calc R U P A 2
H46F H -0.2391 0.6594 0.6207 0.038 Uiso 0.504(5) 1 calc R U P A 2
C47B C -0.0438(9) 0.5872(4) 0.5564(6) 0.031(3) Uani 0.504(5) 1 d . U P A 2
H47D H 0.0268 0.5710 0.5428 0.046 Uiso 0.504(5) 1 calc R U P A 2
H47E H -0.0389 0.5915 0.6077 0.046 Uiso 0.504(5) 1 calc R U P A 2
H47F H -0.1059 0.5610 0.5409 0.046 Uiso 0.504(5) 1 calc R U P A 2
C48B C 0.0975(8) 0.6446(4) 0.4429(5) 0.026(2) Uani 0.504(5) 1 d . U P A 2
H48D H 0.1212 0.6102 0.4709 0.038 Uiso 0.504(5) 1 calc R U P A 2
H48E H 0.0789 0.6331 0.3937 0.038 Uiso 0.504(5) 1 calc R U P A 2
H48F H 0.1587 0.6730 0.4459 0.038 Uiso 0.504(5) 1 calc R U P A 2
C49B C -0.0364(10) 0.7543(5) 0.3809(6) 0.042(3) Uani 0.504(5) 1 d . U P A 2
H49D H -0.0887 0.7870 0.3735 0.063 Uiso 0.504(5) 1 calc R U P A 2
H49E H 0.0408 0.7691 0.3879 0.063 Uiso 0.504(5) 1 calc R U P A 2
H49F H -0.0442 0.7288 0.3395 0.063 Uiso 0.504(5) 1 calc R U P A 2
C50B C -0.2391(10) 0.7777(5) 0.4776(7) 0.043(3) Uani 0.504(5) 1 d . U P A 2
H50D H -0.2368 0.7987 0.5223 0.065 Uiso 0.504(5) 1 calc R U P A 2
H50E H -0.3149 0.7624 0.4652 0.065 Uiso 0.504(5) 1 calc R U P A 2
H50F H -0.2192 0.8042 0.4405 0.065 Uiso 0.504(5) 1 calc R U P A 2
N1 N 0.4320(3) 0.37303(15) 0.76376(19) 0.0126(8) Uani 1 1 d . . . . .
N2 N 0.2785(3) 0.46585(15) 0.75083(19) 0.0133(8) Uani 1 1 d . . . . .
N3 N 0.2191(3) 0.76404(16) 0.5685(2) 0.0172(9) Uani 1 1 d . . . . .
N4 N 0.0456(3) 0.84774(16) 0.5453(2) 0.0167(9) Uani 1 1 d . . . . .
Th1 Th 0.47347(2) 0.47134(2) 0.75926(2) 0.01309(5) Uani 1 1 d . . . . .
Th2 Th 0.02860(2) 0.75153(2) 0.58051(2) 0.01046(5) Uani 1 1 d . . . . .

loop_
_atom_site_aniso_label
_atom_site_aniso_U_11
_atom_site_aniso_U_22
_atom_site_aniso_U_33
_atom_site_aniso_U_23
_atom_site_aniso_U_13
_atom_site_aniso_U_12
C1 0.018(3) 0.036(3) 0.023(3) 0.016(2) 0.012(2) 0.001(2)
C2 0.024(3) 0.033(3) 0.017(3) 0.010(2) 0.008(2) -0.003(2)
C3 0.018(3) 0.033(3) 0.023(3) 0.016(2) 0.003(2) 0.002(2)
C4 0.020(3) 0.026(3) 0.035(3) 0.023(3) 0.001(2) -0.005(2)
C5 0.021(3) 0.034(3) 0.033(3) 0.023(3) 0.004(2) -0.006(2)
C6 0.042(4) 0.045(4) 0.036(4) 0.011(3) 0.022(3) 0.010(3)
C7 0.038(3) 0.058(4) 0.010(3) 0.004(3) 0.004(2) -0.012(3)
C8 0.025(3) 0.042(4) 0.037(4) 0.023(3) 0.000(3) 0.000(3)
C9 0.031(3) 0.031(3) 0.065(5) 0.022(3) -0.001(3) -0.011(3)
C10 0.016(3) 0.040(4) 0.054(4) 0.025(3) 0.002(3) -0.003(2)
C11 0.024(3) 0.022(3) 0.015(3) -0.005(2) -0.008(2) 0.005(2)
C12 0.028(3) 0.019(3) 0.018(3) -0.005(2) -0.016(2) -0.002(2)
C13 0.026(3) 0.019(3) 0.020(3) -0.008(2) -0.014(2) 0.008(2)
C14 0.027(3) 0.023(3) 0.010(3) -0.008(2) -0.009(2) 0.002(2)
C15 0.026(3) 0.020(3) 0.007(2) -0.004(2) -0.005(2) 0.002(2)
C16 0.029(3) 0.035(3) 0.023(3) -0.005(2) -0.006(2) 0.009(3)
C17 0.034(3) 0.036(4) 0.046(4) -0.005(3) -0.021(3) -0.010(3)
C18 0.052(4) 0.021(3) 0.035(4) -0.005(2) -0.016(3) 0.012(3)
C19 0.035(3) 0.048(4) 0.012(3) -0.004(2) 0.002(2) 0.008(3)
C20 0.053(4) 0.025(3) 0.013(3) 0.005(2) 0.004(3) 0.004(3)
C21 0.013(2) 0.025(3) 0.020(3) -0.001(2) -0.003(2) 0.001(2)
C22 0.030(3) 0.018(3) 0.050(4) -0.016(3) -0.012(3) 0.010(2)
C23 0.036(3) 0.032(3) 0.053(4) -0.034(3) -0.018(3) 0.010(3)
C24 0.024(3) 0.031(3) 0.023(3) -0.016(2) -0.007(2) 0.005(2)
C25 0.013(2) 0.017(3) 0.012(2) -0.0021(19) 0.0010(19) -0.008(2)
C26 0.016(2) 0.016(3) 0.010(2) -0.0011(19) 0.0032(19) -0.004(2)
C27 0.020(3) 0.024(3) 0.012(3) 0.002(2) -0.003(2) -0.007(2)
C28 0.017(3) 0.026(3) 0.028(3) 0.004(2) -0.010(2) -0.008(2)
C29 0.017(3) 0.020(3) 0.032(3) 0.006(2) -0.002(2) 0.003(2)
C30 0.027(3) 0.012(3) 0.018(3) 0.005(2) 0.003(2) 0.004(2)
C51 0.018(3) 0.016(3) 0.045(4) 0.004(2) 0.008(2) 0.001(2)
C52 0.025(3) 0.020(3) 0.079(5) 0.011(3) 0.025(3) 0.005(2)
C53 0.050(4) 0.020(3) 0.070(5) -0.002(3) 0.050(4) -0.008(3)
C54 0.049(4) 0.022(3) 0.031(3) 0.001(2) 0.021(3) -0.006(3)
C55 0.019(3) 0.018(3) 0.019(3) -0.002(2) 0.008(2) -0.008(2)
C56 0.023(3) 0.014(2) 0.014(3) 0.003(2) -0.001(2) -0.006(2)
C57 0.038(3) 0.026(3) 0.019(3) 0.009(2) -0.006(2) -0.014(3)
C58 0.039(4) 0.029(3) 0.045(4) 0.021(3) -0.023(3) -0.018(3)
C59 0.036(3) 0.020(3) 0.044(4) 0.002(3) -0.015(3) 0.001(3)
C60 0.019(3) 0.023(3) 0.039(4) -0.010(2) -0.012(2) 0.004(2)
C31A 0.010(2) 0.010(2) 0.009(2) 0.0001(10) 0.0018(10) 0.0006(10)
C32A 0.012(2) 0.012(2) 0.011(2) -0.0003(10) 0.0011(10) -0.0001(10)
C33A 0.015(2) 0.015(2) 0.015(2) -0.0001(10) 0.0014(10) -0.0002(10)
C34A 0.014(3) 0.014(3) 0.013(3) -0.0005(10) 0.0004(10) 0.0001(10)
C35A 0.016(3) 0.016(3) 0.016(3) -0.0003(10) 0.0016(11) 0.0002(10)
C36A 0.024(3) 0.024(3) 0.024(3) -0.0031(19) 0.0025(19) 0.0008(19)
C37A 0.025(3) 0.024(3) 0.022(3) -0.0003(19) 0.0045(19) -0.0026(19)
C38A 0.029(3) 0.029(3) 0.026(3) 0.0013(19) 0.0023(19) 0.0024(19)
C39A 0.024(3) 0.024(3) 0.023(3) -0.0027(19) -0.0006(19) -0.0020(19)
C40A 0.028(4) 0.028(4) 0.028(4) -0.0041(19) 0.001(2) 0.000(2)
C41A 0.011(2) 0.011(2) 0.011(2) -0.0004(10) 0.0009(10) -0.0004(10)
C42A 0.010(3) 0.009(3) 0.010(3) -0.0003(10) 0.0007(10) -0.0005(10)
C43A 0.012(2) 0.012(2) 0.012(2) -0.0006(10) 0.0008(10) 0.0002(10)
C44A 0.014(2) 0.014(2) 0.014(2) -0.0005(10) 0.0009(10) -0.0004(10)
C45A 0.010(2) 0.011(2) 0.010(2) -0.0004(10) 0.0006(10) 0.0003(10)
C46A 0.029(3) 0.032(3) 0.029(3) -0.0039(19) 0.0039(19) -0.0001(19)
C47A 0.034(3) 0.032(3) 0.034(3) 0.0014(19) -0.0007(19) -0.0014(19)
C48A 0.035(3) 0.036(3) 0.032(3) -0.0020(19) 0.0037(19) -0.0045(19)
C49A 0.037(3) 0.038(3) 0.040(3) -0.004(2) 0.003(2) 0.0014(19)
C50A 0.032(3) 0.030(3) 0.030(3) -0.0006(19) 0.0015(19) -0.0033(19)
C31B 0.017(2) 0.016(2) 0.016(2) -0.0007(10) 0.0023(10) 0.0003(10)
C32B 0.015(2) 0.015(2) 0.015(2) -0.0002(10) 0.0020(10) 0.0001(10)
C33B 0.014(2) 0.014(2) 0.014(2) -0.0007(10) 0.0015(10) 0.0003(10)
C34B 0.018(3) 0.017(3) 0.017(3) -0.0007(10) 0.0010(10) 0.0003(10)
C35B 0.016(3) 0.016(3) 0.015(3) -0.0002(10) 0.0016(11) 0.0003(10)
C36B 0.021(3) 0.021(3) 0.021(3) -0.0024(19) 0.0030(19) 0.0016(19)
C37B 0.022(3) 0.022(3) 0.019(3) -0.0004(19) 0.0040(19) -0.0023(19)
C38B 0.028(3) 0.028(3) 0.026(3) 0.0003(19) 0.0012(19) -0.0001(19)
C39B 0.021(3) 0.021(3) 0.020(3) 0.000(2) 0.0022(19) -0.0007(19)
C40B 0.027(4) 0.026(4) 0.026(4) -0.0021(19) 0.004(2) -0.001(2)
C41B 0.014(2) 0.015(2) 0.014(2) -0.0003(10) 0.0009(10) -0.0007(10)
C42B 0.018(2) 0.018(2) 0.017(2) 0.0000(10) 0.0010(10) -0.0002(10)
C43B 0.014(2) 0.014(2) 0.014(2) -0.0002(10) 0.0010(10) -0.0003(10)
C44B 0.012(2) 0.012(2) 0.012(2) -0.0001(10) 0.0012(10) -0.0004(10)
C45B 0.010(3) 0.010(3) 0.010(3) -0.0004(10) 0.0008(10) -0.0002(10)
C46B 0.024(3) 0.027(3) 0.025(3) -0.0034(19) 0.0047(19) -0.0022(19)
C47B 0.033(3) 0.029(3) 0.031(3) 0.0001(19) 0.0008(19) -0.0007(19)
C48B 0.025(3) 0.027(3) 0.026(3) -0.0027(19) 0.0069(19) -0.0009(19)
C49B 0.044(3) 0.042(3) 0.038(3) 0.0019(19) 0.002(2) -0.004(2)
C50B 0.044(3) 0.043(3) 0.044(4) -0.003(2) 0.001(2) 0.002(2)
N1 0.0115(19) 0.012(2) 0.015(2) -0.0034(16) 0.0033(16) -0.0018(16)
N2 0.015(2) 0.010(2) 0.014(2) 0.0000(16) -0.0027(16) -0.0007(16)
N3 0.019(2) 0.012(2) 0.021(2) 0.0035(17) 0.0048(18) -0.0009(17)
N4 0.015(2) 0.014(2) 0.021(2) 0.0004(17) -0.0006(17) 0.0000(17)
Th1 0.01397(9) 0.01370(9) 0.01092(9) 0.00154(7) -0.00224(7) -0.00542(7)
Th2 0.01060(9) 0.01400(9) 0.00677(9) -0.00242(7) 0.00075(6) -0.00161(7)

loop_
_atom_type_symbol
_atom_type_description
_atom_type_scat_dispersion_real
_atom_type_scat_dispersion_imag
_atom_type_scat_source
C C 0.0033 0.0016 'International Tables Vol C Tables 4.2.6.8 and 6.1.1.4'
H H 0.0000 0.0000 'International Tables Vol C Tables 4.2.6.8 and 6.1.1.4'
N N 0.0061 0.0033 'International Tables Vol C Tables 4.2.6.8 and 6.1.1.4'
Th Th -7.2400 8.8979 'International Tables Vol C Tables 4.2.6.8 and 6.1.1.4'

loop_
_geom_angle_atom_site_label_1
_geom_angle_atom_site_label_2
_geom_angle_atom_site_label_3
_geom_angle
C2 C1 C5 108.6(5)
C2 C1 C6 125.1(5)
C5 C1 C6 125.9(5)
C2 C1 Th1 77.4(3)
C5 C1 Th1 75.1(3)
C6 C1 Th1 119.4(3)
C3 C2 C1 107.5(5)
C3 C2 C7 126.2(5)
C1 C2 C7 125.0(5)
C3 C2 Th1 73.6(3)
C1 C2 Th1 73.9(3)
C7 C2 Th1 128.0(3)
C2 C3 C4 108.9(4)
C2 C3 C8 125.9(5)
C4 C3 C8 124.9(5)
C2 C3 Th1 77.7(3)
C4 C3 Th1 75.3(3)
C8 C3 Th1 118.8(3)
C3 C4 C5 107.4(5)
C3 C4 C9 124.3(5)
C5 C4 C9 128.2(5)
C3 C4 Th1 75.7(3)
C5 C4 Th1 75.5(3)
C9 C4 Th1 117.9(4)
C1 C5 C4 107.5(5)
C1 C5 C10 124.4(5)
C4 C5 C10 127.9(5)
C1 C5 Th1 75.8(3)
C4 C5 Th1 75.2(3)
C10 C5 Th1 118.5(3)
C1 C6 H6A 109.5
C1 C6 H6B 109.5
H6A C6 H6B 109.5
C1 C6 H6C 109.5
H6A C6 H6C 109.5
H6B C6 H6C 109.5
C2 C7 H7A 109.5
C2 C7 H7B 109.5
H7A C7 H7B 109.5
C2 C7 H7C 109.5
H7A C7 H7C 109.5
H7B C7 H7C 109.5
C3 C8 H8A 109.5
C3 C8 H8B 109.5
H8A C8 H8B 109.5
C3 C8 H8C 109.5
H8A C8 H8C 109.5
H8B C8 H8C 109.5
C4 C9 H9A 109.5
C4 C9 H9B 109.5
H9A C9 H9B 109.5
C4 C9 H9C 109.5
H9A C9 H9C 109.5
H9B C9 H9C 109.5
C5 C10 H10A 109.5
C5 C10 H10B 109.5
H10A C10 H10B 109.5
C5 C10 H10C 109.5
H10A C10 H10C 109.5
H10B C10 H10C 109.5
C15 C11 C12 108.3(4)
C15 C11 C16 126.3(5)
C12 C11 C16 125.1(5)
C15 C11 Th1 76.6(3)
C12 C11 Th1 74.5(3)
C16 C11 Th1 120.5(3)
C13 C12 C11 107.0(4)
C13 C12 C17 126.5(5)
C11 C12 C17 124.8(5)
C13 C12 Th1 75.1(3)
C11 C12 Th1 75.9(3)
C17 C12 Th1 126.3(4)
C14 C13 C12 109.0(4)
C14 C13 C18 124.7(5)
C12 C13 C18 126.2(5)
C14 C13 Th1 76.5(3)
C12 C13 Th1 75.6(3)
C18 C13 Th1 117.0(3)
C13 C14 C15 107.7(4)
C13 C14 C19 128.2(5)
C15 C14 C19 123.2(5)
C13 C14 Th1 74.5(3)
C15 C14 Th1 76.3(3)
C19 C14 Th1 123.6(3)
C11 C15 C14 108.1(4)
C11 C15 C20 127.4(5)
C14 C15 C20 123.9(5)
C11 C15 Th1 74.6(3)
C14 C15 Th1 74.5(3)
C20 C15 Th1 124.0(3)
C11 C16 H16A 109.5
C11 C16 H16B 109.5
H16A C16 H16B 109.5
C11 C16 H16C 109.5
H16A C16 H16C 109.5
H16B C16 H16C 109.5
C12 C17 H17A 109.5
C12 C17 H17B 109.5
H17A C17 H17B 109.5
C12 C17 H17C 109.5
H17A C17 H17C 109.5
H17B C17 H17C 109.5
C13 C18 H18A 109.5
C13 C18 H18B 109.5
H18A C18 H18B 109.5
C13 C18 H18C 109.5
H18A C18 H18C 109.5
H18B C18 H18C 109.5
C14 C19 H19A 109.5
C14 C19 H19B 109.5
H19A C19 H19B 109.5
C14 C19 H19C 109.5
H19A C19 H19C 109.5
H19B C19 H19C 109.5
C15 C20 H20A 109.5
C15 C20 H20B 109.5
H20A C20 H20B 109.5
C15 C20 H20C 109.5
H20A C20 H20C 109.5
H20B C20 H20C 109.5
C22 C21 N1 123.9(5)
C22 C21 H21 118.1
N1 C21 H21 118.1
C21 C22 C23 117.8(5)
C21 C22 H22 121.1
C23 C22 H22 121.1
C24 C23 C22 121.5(5)
C24 C23 H23 119.3
C22 C23 H23 119.3
C23 C24 C25 119.7(5)
C23 C24 H24 120.2
C25 C24 H24 120.2
C26 C25 N1 120.2(4)
C26 C25 C24 123.1(4)
N1 C25 C24 116.6(4)
C26 C25 Th1 76.5(3)
N1 C25 Th1 54.4(2)
C24 C25 Th1 145.4(3)
C25 C26 N2 119.1(4)
C25 C26 C27 123.5(4)
N2 C26 C27 117.3(4)
C25 C26 Th1 75.0(3)
N2 C26 Th1 54.0(2)
C27 C26 Th1 146.0(3)
C28 C27 C26 120.5(5)
C28 C27 H27 119.8
C26 C27 H27 119.8
C27 C28 C29 120.5(5)
C27 C28 H28 119.7
C29 C28 H28 119.7
C30 C29 C28 118.4(5)
C30 C29 H29 120.8
C28 C29 H29 120.8
C29 C30 N2 123.6(5)
C29 C30 H30 118.2
N2 C30 H30 118.2
C52 C51 N3 123.8(5)
C52 C51 H51 118.1
N3 C51 H51 118.1
C51 C52 C53 118.8(5)
C51 C52 H52 120.6
C53 C52 H52 120.6
C54 C53 C52 119.8(5)
C54 C53 H53 120.1
C52 C53 H53 120.1
C53 C54 C55 121.4(5)
C53 C54 H54 119.3
C55 C54 H54 119.3
C56 C55 N3 119.3(4)
C56 C55 C54 124.0(5)
N3 C55 C54 116.7(4)
C56 C55 Th2 76.0(3)
N3 C55 Th2 53.8(2)
C54 C55 Th2 143.6(3)
C55 C56 N4 120.9(4)
C55 C56 C57 122.7(5)
N4 C56 C57 116.4(4)
C55 C56 Th2 75.8(3)
N4 C56 Th2 53.6(2)
C57 C56 Th2 146.3(3)
C58 C57 C56 120.6(5)
C58 C57 H57 119.7
C56 C57 H57 119.7
C57 C58 C59 120.9(5)
C57 C58 H58 119.5
C59 C58 H58 119.5
C60 C59 C58 117.7(5)
C60 C59 H59 121.2
C58 C59 H59 121.2
C59 C60 N4 124.4(5)
C59 C60 H60 117.8
N4 C60 H60 117.8
C32A C31A C36A 128.9(10)
C32A C31A C35A 105.9(10)
C36A C31A C35A 125.0(11)
C32A C31A Th2 76.4(5)
C36A C31A Th2 117.9(6)
C35A C31A Th2 75.3(9)
C31A C32A C33A 108.0(8)
C31A C32A C37A 127.0(10)
C33A C32A C37A 124.2(9)
C31A C32A Th2 74.3(5)
C33A C32A Th2 74.6(5)
C37A C32A Th2 125.3(6)
C32A C33A C34A 102.3(9)
C32A C33A C38A 123.9(9)
C34A C33A C38A 133.7(11)
C32A C33A Th2 75.9(5)
C34A C33A Th2 75.0(7)
C38A C33A Th2 117.0(6)
C35A C34A C33A 117.6(16)
C35A C34A C39A 125.6(15)
C33A C34A C39A 116.8(11)
C35A C34A Th2 78.3(13)
C33A C34A Th2 75.1(7)
C39A C34A Th2 117.5(9)
C34A C35A C31A 106.1(16)
C34A C35A C40A 117.7(17)
C31A C35A C40A 136.1(14)
C34A C35A Th2 76.8(13)
C31A C35A Th2 73.5(9)
C40A C35A Th2 118.6(12)
C31A C36A H36A 109.5
C31A C36A H36B 109.5
H36A C36A H36B 109.5
C31A C36A H36C 109.5
H36A C36A H36C 109.5
H36B C36A H36C 109.5
C32A C37A H37A 109.5
C32A C37A H37B 109.5
H37A C37A H37B 109.5
C32A C37A H37C 109.5
H37A C37A H37C 109.5
H37B C37A H37C 109.5
C33A C38A H38A 109.5
C33A C38A H38B 109.5
H38A C38A H38B 109.5
C33A C38A H38C 109.5
H38A C38A H38C 109.5
H38B C38A H38C 109.5
C34A C39A H39A 109.5
C34A C39A H39B 109.5
H39A C39A H39B 109.5
C34A C39A H39C 109.5
H39A C39A H39C 109.5
H39B C39A H39C 109.5
C35A C40A H40A 109.5
C35A C40A H40B 109.5
H40A C40A H40B 109.5
C35A C40A H40C 109.5
H40A C40A H40C 109.5
H40B C40A H40C 109.5
C42A C41A C45A 107.7(9)
C42A C41A C46A 126.0(12)
C45A C41A C46A 125.4(12)
C42A C41A Th2 76.7(6)
C45A C41A Th2 74.4(5)
C46A C41A Th2 123.2(6)
C41A C42A C43A 109.4(9)
C41A C42A C50A 128.3(11)
C43A C42A C50A 121.8(11)
C41A C42A Th2 74.6(6)
C43A C42A Th2 73.5(6)
C50A C42A Th2 125.1(7)
C44A C43A C42A 105.7(9)
C44A C43A C49A 125.8(10)
C42A C43A C49A 128.4(11)
C44A C43A Th2 75.6(6)
C42A C43A Th2 77.1(6)
C49A C43A Th2 115.6(7)
C45A C44A C43A 109.5(8)
C45A C44A C48A 125.7(11)
C43A C44A C48A 124.5(11)
C45A C44A Th2 75.0(5)
C43A C44A Th2 75.1(5)
C48A C44A Th2 121.8(7)
C44A C45A C41A 107.5(8)
C44A C45A C47A 124.5(11)
C41A C45A C47A 127.8(12)
C44A C45A Th2 75.7(5)
C41A C45A Th2 76.4(5)
C47A C45A Th2 117.9(7)
C41A C46A H46A 109.5
C41A C46A H46B 109.5
H46A C46A H46B 109.5
C41A C46A H46C 109.5
H46A C46A H46C 109.5
H46B C46A H46C 109.5
C45A C47A H47A 109.5
C45A C47A H47B 109.5
H47A C47A H47B 109.5
C45A C47A H47C 109.5
H47A C47A H47C 109.5
H47B C47A H47C 109.5
C44A C48A H48A 109.5
C44A C48A H48B 109.5
H48A C48A H48B 109.5
C44A C48A H48C 109.5
H48A C48A H48C 109.5
H48B C48A H48C 109.5
C43A C49A H49A 109.5
C43A C49A H49B 109.5
H49A C49A H49B 109.5
C43A C49A H49C 109.5
H49A C49A H49C 109.5
H49B C49A H49C 109.5
C42A C50A H50A 109.5
C42A C50A H50B 109.5
H50A C50A H50B 109.5
C42A C50A H50C 109.5
H50A C50A H50C 109.5
H50B C50A H50C 109.5
C35B C31B C32B 107.7(12)
C35B C31B C36B 128.0(13)
C32B C31B C36B 124.3(10)
C35B C31B Th2 79.7(11)
C32B C31B Th2 73.7(6)
C36B C31B Th2 113.2(7)
C33B C32B C31B 109.3(10)
C33B C32B C37B 122.8(11)
C31B C32B C37B 125.7(10)
C33B C32B Th2 76.9(6)
C31B C32B Th2 75.9(6)
C37B C32B Th2 127.1(7)
C32B C33B C34B 113.5(11)
C32B C33B C38B 127.6(12)
C34B C33B C38B 118.9(12)
C32B C33B Th2 73.3(6)
C34B C33B Th2 78.1(8)
C38B C33B Th2 116.9(7)
C39B C34B C33B 137.2(14)
C39B C34B C35B 123.7(14)
C33B C34B C35B 96.6(14)
C39B C34B Th2 129.5(12)
C33B C34B Th2 71.9(8)
C35B C34B Th2 72.8(10)
C31B C35B C40B 116.2(17)
C31B C35B C34B 112.5(16)
C40B C35B C34B 130.3(17)
C31B C35B Th2 72.7(11)
C40B C35B Th2 129.8(14)
C34B C35B Th2 73.9(10)
C31B C36B H36D 109.5
C31B C36B H36E 109.5
H36D C36B H36E 109.5
C31B C36B H36F 109.5
H36D C36B H36F 109.5
H36E C36B H36F 109.5
C32B C37B H37D 109.5
C32B C37B H37E 109.5
H37D C37B H37E 109.5
C32B C37B H37F 109.5
H37D C37B H37F 109.5
H37E C37B H37F 109.5
C33B C38B H38D 109.5
C33B C38B H38E 109.5
H38D C38B H38E 109.5
C33B C38B H38F 109.5
H38D C38B H38F 109.5
H38E C38B H38F 109.5
C34B C39B H39D 109.5
C34B C39B H39E 109.5
H39D C39B H39E 109.5
C34B C39B H39F 109.5
H39D C39B H39F 109.5
H39E C39B H39F 109.5
C35B C40B H40D 109.5
C35B C40B H40E 109.5
H40D C40B H40E 109.5
C35B C40B H40F 109.5
H40D C40B H40F 109.5
H40E C40B H40F 109.5
C45B C41B C42B 108.8(9)
C45B C41B C46B 130.2(11)
C42B C41B C46B 120.0(10)
C45B C41B Th2 76.2(6)
C42B C41B Th2 72.4(5)
C46B C41B Th2 126.2(6)
C43B C42B C41B 106.0(8)
C43B C42B C50B 126.6(12)
C41B C42B C50B 127.4(11)
C43B C42B Th2 75.5(5)
C41B C42B Th2 78.0(6)
C50B C42B Th2 113.0(7)
C44B C43B C42B 108.1(9)
C44B C43B C49B 124.8(13)
C42B C43B C49B 126.6(12)
C44B C43B Th2 75.2(6)
C42B C43B Th2 74.7(5)
C49B C43B Th2 121.8(7)
C43B C44B C45B 109.0(9)
C43B C44B C48B 126.5(12)
C45B C44B C48B 124.0(11)
C43B C44B Th2 75.7(6)
C45B C44B Th2 78.6(6)
C48B C44B Th2 118.5(7)
C41B C45B C44B 107.8(9)
C41B C45B C47B 123.9(10)
C44B C45B C47B 127.8(11)
C41B C45B Th2 75.5(6)
C44B C45B Th2 72.5(6)
C47B C45B Th2 124.0(7)
C41B C46B H46D 109.5
C41B C46B H46E 109.5
H46D C46B H46E 109.5
C41B C46B H46F 109.5
H46D C46B H46F 109.5
H46E C46B H46F 109.5
C45B C47B H47D 109.5
C45B C47B H47E 109.5
H47D C47B H47E 109.5
C45B C47B H47F 109.5
H47D C47B H47F 109.5
H47E C47B H47F 109.5
C44B C48B H48D 109.5
C44B C48B H48E 109.5
H48D C48B H48E 109.5
C44B C48B H48F 109.5
H48D C48B H48F 109.5
H48E C48B H48F 109.5
C43B C49B H49D 109.5
C43B C49B H49E 109.5
H49D C49B H49E 109.5
C43B C49B H49F 109.5
H49D C49B H49F 109.5
H49E C49B H49F 109.5
C42B C50B H50D 109.5
C42B C50B H50E 109.5
H50D C50B H50E 109.5
C42B C50B H50F 109.5
H50D C50B H50F 109.5
H50E C50B H50F 109.5
C21 N1 C25 118.1(4)
C21 N1 Th1 140.5(3)
C25 N1 Th1 95.7(3)
C30 N2 C26 118.0(4)
C30 N2 Th1 138.5(3)
C26 N2 Th1 96.4(3)
C51 N3 C55 116.8(4)
C51 N3 Th2 140.1(3)
C55 N3 Th2 96.2(3)
C60 N4 C56 119.1(4)
C60 N4 Th2 135.7(3)
C56 N4 Th2 97.0(3)
N1 Th1 N2 74.50(12)
N1 Th1 C13 122.31(14)
N2 Th1 C13 91.23(14)
N1 Th1 C12 123.12(14)
N2 Th1 C12 120.37(14)
C13 Th1 C12 29.33(14)
N1 Th1 C4 140.70(15)
N2 Th1 C4 113.32(13)
C13 Th1 C4 96.56(16)
C12 Th1 C4 87.45(16)
N1 Th1 C5 119.29(15)
N2 Th1 C5 136.42(14)
C13 Th1 C5 109.38(17)
C12 Th1 C5 88.03(16)
C4 Th1 C5 29.39(15)
N1 Th1 C3 121.24(15)
N2 Th1 C3 88.81(13)
C13 Th1 C3 113.77(15)
C12 Th1 C3 114.04(15)
C4 Th1 C3 29.07(14)
C5 Th1 C3 47.96(14)
N1 Th1 C11 94.29(13)
N2 Th1 C11 123.25(14)
C13 Th1 C11 48.16(13)
C12 Th1 C11 29.54(13)
C4 Th1 C11 109.64(15)
C5 Th1 C11 98.04(15)
C3 Th1 C11 138.64(15)
N1 Th1 C14 93.93(14)
N2 Th1 C14 76.91(13)
C13 Th1 C14 28.97(14)
C12 Th1 C14 48.24(15)
C4 Th1 C14 125.30(16)
C5 Th1 C14 135.93(16)
C3 Th1 C14 137.03(15)
C11 Th1 C14 47.98(14)
N1 Th1 C1 93.81(14)
N2 Th1 C1 120.11(14)
C13 Th1 C1 138.44(16)
C12 Th1 C1 115.02(16)
C4 Th1 C1 47.99(16)
C5 Th1 C1 29.06(15)
C3 Th1 C1 47.57(14)
C11 Th1 C1 115.97(15)
C14 Th1 C1 162.72(15)
N1 Th1 C25 29.92(13)
N2 Th1 C25 55.22(13)
C13 Th1 C25 135.62(14)
C12 Th1 C25 150.46(14)
C4 Th1 C25 121.78(15)
C5 Th1 C25 114.98(15)
C3 Th1 C25 95.43(14)
C11 Th1 C25 123.53(14)
C14 Th1 C25 108.14(14)
C1 Th1 C25 85.93(14)
N1 Th1 C15 77.78(13)
N2 Th1 C15 95.87(13)
C13 Th1 C15 47.84(14)
C12 Th1 C15 48.08(14)
C4 Th1 C15 135.37(15)
C5 Th1 C15 126.64(15)
C3 Th1 C15 160.93(15)
C11 Th1 C15 28.73(14)
C14 Th1 C15 29.19(13)
C1 Th1 C15 139.64(14)
C25 Th1 C15 102.43(13)
N4 Th2 N3 74.95(13)
N4 Th2 C32B 118.2(3)
N3 Th2 C32B 127.4(3)
N4 Th2 C31B 88.0(3)
N3 Th2 C31B 125.3(3)
C32B Th2 C31B 30.4(3)
N4 Th2 C33B 123.4(2)
N3 Th2 C33B 98.5(3)
C32B Th2 C33B 29.8(3)
C31B Th2 C33B 49.8(3)
N4 Th2 C42B 94.4(3)
N3 Th2 C42B 133.2(3)
C32B Th2 C42B 98.2(4)
C31B Th2 C42B 99.1(3)
C33B Th2 C42B 123.9(4)
N4 Th2 C44B 115.1(3)
N3 Th2 C44B 94.3(2)
C32B Th2 C44B 118.3(3)
C31B Th2 C44B 139.1(3)
C33B Th2 C44B 121.4(3)
C42B Th2 C44B 48.7(3)
N4 Th2 C31A 98.6(3)
N3 Th2 C31A 124.3(2)
N4 Th2 C43B 90.7(2)
N3 Th2 C43B 103.7(3)
C32B Th2 C43B 125.2(3)
C31B Th2 C43B 128.6(4)
C33B Th2 C43B 143.4(3)
C42B Th2 C43B 29.9(3)
C44B Th2 C43B 29.1(3)
N4 Th2 C45A 88.4(2)
N3 Th2 C45A 117.5(3)
C31A Th2 C45A 117.5(3)
N4 Th2 C34A 91.6(3)
N3 Th2 C34A 78.7(3)
C31A Th2 C34A 45.8(4)
C45A Th2 C34A 163.2(4)
N4 Th2 C43A 125.8(3)
N3 Th2 C43A 95.0(2)
C31A Th2 C43A 128.0(3)
C45A Th2 C43A 48.9(3)
C34A Th2 C43A 139.3(4)

loop_
_geom_bond_atom_site_label_1
_geom_bond_atom_site_label_2
_geom_bond_distance
C1 C2 1.411(7)
C1 C5 1.415(7)
C1 C6 1.515(7)
C1 Th1 2.824(5)
C2 C3 1.409(7)
C2 C7 1.508(7)
C2 Th1 2.869(5)
C3 C4 1.412(7)
C3 C8 1.512(7)
C3 Th1 2.816(5)
C4 C5 1.427(7)
C4 C9 1.513(7)
C4 Th1 2.811(5)
C5 C10 1.513(7)
C5 Th1 2.815(5)
C6 H6A 0.9800
C6 H6B 0.9800
C6 H6C 0.9800
C7 H7A 0.9800
C7 H7B 0.9800
C7 H7C 0.9800
C8 H8A 0.9800
C8 H8B 0.9800
C8 H8C 0.9800
C9 H9A 0.9800
C9 H9B 0.9800
C9 H9C 0.9800
C10 H10A 0.9800
C10 H10B 0.9800
C10 H10C 0.9800
C11 C15 1.407(7)
C11 C12 1.435(6)
C11 C16 1.513(7)
C11 Th1 2.823(5)
C12 C13 1.419(7)
C12 C17 1.508(7)
C12 Th1 2.804(4)
C13 C14 1.406(7)
C13 C18 1.519(6)
C13 Th1 2.798(5)
C14 C15 1.429(7)
C14 C19 1.504(7)
C14 Th1 2.824(5)
C15 C20 1.500(7)
C15 Th1 2.848(4)
C16 H16A 0.9800
C16 H16B 0.9800
C16 H16C 0.9800
C17 H17A 0.9800
C17 H17B 0.9800
C17 H17C 0.9800
C18 H18A 0.9800
C18 H18B 0.9800
C18 H18C 0.9800
C19 H19A 0.9800
C19 H19B 0.9800
C19 H19C 0.9800
C20 H20A 0.9800
C20 H20B 0.9800
C20 H20C 0.9800
C21 C22 1.343(7)
C21 N1 1.374(6)
C21 H21 0.9500
C22 C23 1.422(8)
C22 H22 0.9500
C23 C24 1.339(7)
C23 H23 0.9500
C24 C25 1.458(6)
C24 H24 0.9500
C25 C26 1.402(6)
C25 N1 1.423(6)
C25 Th1 2.838(4)
C26 N2 1.423(5)
C26 C27 1.447(6)
C26 Th1 2.857(4)
C27 C28 1.349(7)
C27 H27 0.9500
C28 C29 1.424(7)
C28 H28 0.9500
C29 C30 1.351(7)
C29 H29 0.9500
C30 N2 1.382(6)
C30 H30 0.9500
C51 C52 1.352(7)
C51 N3 1.385(6)
C51 H51 0.9500
C52 C53 1.420(9)
C52 H52 0.9500
C53 C54 1.343(8)
C53 H53 0.9500
C54 C55 1.441(7)
C54 H54 0.9500
C55 C56 1.399(6)
C55 N3 1.441(6)
C55 Th2 2.868(4)
C56 N4 1.420(6)
C56 C57 1.467(6)
C56 Th2 2.870(4)
C57 C58 1.351(8)
C57 H57 0.9500
C58 C59 1.435(8)
C58 H58 0.9500
C59 C60 1.345(7)
C59 H59 0.9500
C60 N4 1.380(6)
C60 H60 0.9500
C31A C32A 1.421(13)
C31A C36A 1.503(13)
C31A C35A 1.51(2)
C31A Th2 2.798(9)
C32A C33A 1.432(13)
C32A C37A 1.512(12)
C32A Th2 2.824(9)
C33A C34A 1.449(17)
C33A C38A 1.496(14)
C33A Th2 2.807(10)
C34A C35A 1.21(2)
C34A C39A 1.590(19)
C34A Th2 2.806(16)
C35A C40A 1.60(2)
C35A Th2 2.82(2)
C36A H36A 0.9800
C36A H36B 0.9800
C36A H36C 0.9800
C37A H37A 0.9800
C37A H37B 0.9800
C37A H37C 0.9800
C38A H38A 0.9800
C38A H38B 0.9800
C38A H38C 0.9800
C39A H39A 0.9800
C39A H39B 0.9800
C39A H39C 0.9800
C40A H40A 0.9800
C40A H40B 0.9800
C40A H40C 0.9800
C41A C42A 1.408(15)
C41A C45A 1.422(15)
C41A C46A 1.475(13)
C41A Th2 2.827(9)
C42A C43A 1.436(15)
C42A C50A 1.523(15)
C42A Th2 2.853(11)
C43A C44A 1.421(14)
C43A C49A 1.494(15)
C43A Th2 2.806(10)
C44A C45A 1.419(13)
C44A C48A 1.529(14)
C44A Th2 2.811(10)
C45A C47A 1.478(14)
C45A Th2 2.801(9)
C46A H46A 0.9800
C46A H46B 0.9800
C46A H46C 0.9800
C47A H47A 0.9800
C47A H47B 0.9800
C47A H47C 0.9800
C48A H48A 0.9800
C48A H48B 0.9800
C48A H48C 0.9800
C49A H49A 0.9800
C49A H49B 0.9800
C49A H49C 0.9800
C50A H50A 0.9800
C50A H50B 0.9800
C50A H50C 0.9800
C31B C35B 1.33(2)
C31B C32B 1.434(15)
C31B C36B 1.509(15)
C31B Th2 2.750(11)
C32B C33B 1.414(15)
C32B C37B 1.523(14)
C32B Th2 2.721(10)
C33B C34B 1.46(2)
C33B C38B 1.493(15)
C33B Th2 2.767(11)
C34B C39B 1.38(2)
C34B C35B 1.63(3)
C34B Th2 2.849(18)
C35B C40B 1.38(3)
C35B Th2 2.83(2)
C36B H36D 0.9800
C36B H36E 0.9800
C36B H36F 0.9800
C37B H37D 0.9800
C37B H37E 0.9800
C37B H37F 0.9800
C38B H38D 0.9800
C38B H38E 0.9800
C38B H38F 0.9800
C39B H39D 0.9800
C39B H39E 0.9800
C39B H39F 0.9800
C40B H40D 0.9800
C40B H40E 0.9800
C40B H40F 0.9800
C41B C45B 1.405(14)
C41B C42B 1.444(14)
C41B C46B 1.549(13)
C41B Th2 2.862(10)
C42B C43B 1.440(14)
C42B C50B 1.487(15)
C42B Th2 2.790(10)
C43B C44B 1.405(15)
C43B C49B 1.503(15)
C43B Th2 2.800(10)
C44B C45B 1.415(15)
C44B C48B 1.499(14)
C44B Th2 2.794(10)
C45B C47B 1.479(14)
C45B Th2 2.871(11)
C46B H46D 0.9800
C46B H46E 0.9800
C46B H46F 0.9800
C47B H47D 0.9800
C47B H47E 0.9800
C47B H47F 0.9800
C48B H48D 0.9800
C48B H48E 0.9800
C48B H48F 0.9800
C49B H49D 0.9800
C49B H49E 0.9800
C49B H49F 0.9800
C50B H50D 0.9800
C50B H50E 0.9800
C50B H50F 0.9800
N1 Th1 2.319(3)
N2 Th1 2.325(4)
N3 Th2 2.329(4)
N4 Th2 2.328(4)
